data_4074778
loop_
_publ_author_name
'Cantat, Thibault'
'Jaroschik, Florian'
'Ricard, Louis'
'Le Floch, Pascal'
'Nief, Fran\,cois'
'M\'ezailles, Nicolas'

_publ_section_title
;
 Thulium Alkylidene Complexes: Synthesis, X-ray Structures, and Reactivity
;
_journal_coden_ASTM ORGND7
_journal_issue 5
_journal_name_full Organometallics
_journal_page_first 1329
_journal_page_last 1332
_journal_paper_doi 10.1021/om050877c
_journal_volume 25
_journal_year 2006
_chemical_formula_sum 'C73 H80 I2 O4 P4 S4 Tm2'
_chemical_formula_weight 1865.15
_space_group_IT_number 14
_symmetry_cell_setting monoclinic
_symmetry_space_group_name_Hall '-P 2ybc'
_symmetry_space_group_name_H-M 'P 1 21/c 1'
_atom_sites_solution_hydrogens geom
_atom_sites_solution_primary direct
_atom_sites_solution_secondary difmap
_audit_creation_method SHELXL-97
_cell_angle_alpha 90.00
_cell_angle_beta 95.8700(10)
_cell_angle_gamma 90.00
_cell_formula_units_Z 4
_cell_length_a 19.7560(10)
_cell_length_b 20.6800(10)
_cell_length_c 18.3020(10)
_cell_measurement_reflns_used 851
_cell_measurement_temperature 150.0(1)
_cell_measurement_theta_max 20.0
_cell_measurement_theta_min 3.0
_cell_volume 7438.1(7)
_computing_structure_refinement 'SHELXL-97 (Sheldrick, 1997)'
_computing_structure_solution 'SHELXS-97 (Sheldrick, 1990)'
_diffrn_ambient_temperature 150.0(1)
_diffrn_measured_fraction_theta_full 0.995
_diffrn_measured_fraction_theta_max 0.995
_diffrn_measurement_device_type KappaCCD
_diffrn_measurement_method 'phi and omega scans'
_diffrn_radiation_monochromator graphite
_diffrn_radiation_source 'fine-focus sealed tube'
_diffrn_radiation_type MoK\a
_diffrn_radiation_wavelength 0.71069
_diffrn_reflns_av_R_equivalents 0.0398
_diffrn_reflns_av_sigmaI/netI 0.0597
_diffrn_reflns_limit_h_max 27
_diffrn_reflns_limit_h_min -27
_diffrn_reflns_limit_k_max 26
_diffrn_reflns_limit_k_min -28
_diffrn_reflns_limit_l_max 25
_diffrn_reflns_limit_l_min -25
_diffrn_reflns_number 39234
_diffrn_reflns_theta_full 30.03
_diffrn_reflns_theta_max 30.03
_diffrn_reflns_theta_min 2.99
_exptl_absorpt_coefficient_mu 3.444
_exptl_absorpt_correction_T_max 0.6087
_exptl_absorpt_correction_T_min 0.5760
_exptl_absorpt_correction_type multi-scan
_exptl_crystal_colour colorless
_exptl_crystal_density_diffrn 1.666
_exptl_crystal_density_method 'not measured'
_exptl_crystal_description block
_exptl_crystal_F_000 3672
_exptl_crystal_size_max 0.18
_exptl_crystal_size_mid 0.18
_exptl_crystal_size_min 0.16
_refine_diff_density_max 1.401
_refine_diff_density_min -2.450
_refine_diff_density_rms 0.171
_refine_ls_extinction_method none
_refine_ls_goodness_of_fit_ref 1.004
_refine_ls_hydrogen_treatment mixed
_refine_ls_matrix_type full
_refine_ls_number_parameters 782
_refine_ls_number_reflns 21652
_refine_ls_number_restraints 0
_refine_ls_restrained_S_all 1.004
_refine_ls_R_factor_all 0.0700
_refine_ls_R_factor_gt 0.0469
_refine_ls_shift/su_max 2.594
_refine_ls_shift/su_mean 0.038
_refine_ls_structure_factor_coef Fsqd
_refine_ls_weighting_details 'calc w=1/[\s^2^(Fo^2^)+(0.0757P)^2^+0.0000P] where P=(Fo^2^+2Fc^2^)/3'
_refine_ls_weighting_scheme calc
_refine_ls_wR_factor_gt 0.1257
_refine_ls_wR_factor_ref 0.1347
_reflns_number_gt 14676
_reflns_number_total 21652
_reflns_threshold_expression >2sigma(I)
_cod_data_source_file om050877csi20051011_010650.cif
_cod_data_source_block tmicarb
_cod_depositor_comments
;
The following automatic conversions were performed:

'_symmetry_cell_setting' value 'Monoclinic' changed to 'monoclinic'
according to /home/saulius/struct/CIF-dictionaries/cif_core.dic
dictionary named 'cif_core.dic' version 2.4.1 from 2010-06-29.

Automatic conversion script
Id: cif_fix_values 1715 2011-07-08 13:25:40Z adriana 
;
_cod_original_sg_symbol_H-M 'P21/c     '
_cod_database_code 4074778

loop_
_symmetry_equiv_pos_as_xyz
'x, y, z'
'-x, y+1/2, -z+1/2'
'-x, -y, -z'
'x, -y-1/2, z-1/2'

loop_
_atom_site_label
_atom_site_type_symbol
_atom_site_fract_x
_atom_site_fract_y
_atom_site_fract_z
_atom_site_U_iso_or_equiv
_atom_site_adp_type
_atom_site_occupancy
_atom_site_symmetry_multiplicity
_atom_site_calc_flag
_atom_site_refinement_flags
_atom_site_disorder_assembly
_atom_site_disorder_group
Tm1 Tm -0.078284(9) -0.572051(9) -0.437083(10) 0.02813(6) Uani 1 1 d . . .
I1 I -0.053788(15) -0.425774(14) -0.476249(18) 0.03495(8) Uani 1 1 d . . .
S1 S -0.19384(6) -0.50585(6) -0.39708(6) 0.0358(2) Uani 1 1 d . . .
S2 S -0.02265(6) -0.69524(6) -0.42161(7) 0.0384(3) Uani 1 1 d . . .
P1 P -0.22117(6) -0.59793(6) -0.37686(6) 0.0314(2) Uani 1 1 d . A .
P2 P -0.10650(6) -0.70825(6) -0.36783(6) 0.0316(2) Uani 1 1 d . A .
O1 O -0.13394(16) -0.58782(17) -0.55275(17) 0.0380(7) Uani 1 1 d . . .
O2 O -0.01424(17) -0.5444(2) -0.32798(17) 0.0470(9) Uani 1 1 d . . .
C1 C -0.1523(2) -0.6422(2) -0.3857(2) 0.0352(10) Uani 1 1 d . . .
C2 C -0.2929(2) -0.6192(2) -0.4439(2) 0.0354(10) Uani 1 1 d . . .
C3 C -0.3456(3) -0.5762(3) -0.4617(3) 0.0450(12) Uani 1 1 d . A .
H3 H -0.3464 -0.5360 -0.4367 0.054 Uiso 1 1 calc R . .
C4 C -0.3977(3) -0.5915(3) -0.5163(3) 0.0507(14) Uani 1 1 d . . .
H4 H -0.4337 -0.5620 -0.5293 0.061 Uiso 1 1 calc R A .
C5 C -0.3955(3) -0.6514(3) -0.5513(3) 0.0573(16) Uani 1 1 d . A .
H5 H -0.4302 -0.6623 -0.5891 0.069 Uiso 1 1 calc R . .
C6 C -0.3450(3) -0.6942(3) -0.5325(3) 0.0569(15) Uani 1 1 d . . .
H6 H -0.3448 -0.7352 -0.5560 0.068 Uiso 1 1 calc R A .
C7 C -0.2945(3) -0.6779(3) -0.4797(3) 0.0469(12) Uani 1 1 d . A .
H7 H -0.2589 -0.7081 -0.4671 0.056 Uiso 1 1 calc R . .
C8 C -0.2570(2) -0.6041(3) -0.2891(2) 0.0410(11) Uani 1 1 d . . .
C9 C -0.2936(3) -0.6592(3) -0.2741(3) 0.0529(15) Uani 1 1 d . A .
H9 H -0.3039 -0.6905 -0.3115 0.064 Uiso 1 1 calc R . .
C10 C -0.3153(3) -0.6688(4) -0.2043(3) 0.070(2) Uani 1 1 d . . .
H10 H -0.3398 -0.7067 -0.1943 0.084 Uiso 1 1 calc R A .
C11 C -0.3011(3) -0.6238(4) -0.1512(3) 0.074(2) Uani 1 1 d . A .
H11 H -0.3152 -0.6306 -0.1037 0.088 Uiso 1 1 calc R . .
C12 C -0.2667(3) -0.5687(4) -0.1655(3) 0.068(2) Uani 1 1 d . . .
H12 H -0.2582 -0.5372 -0.1279 0.082 Uiso 1 1 calc R A .
C13 C -0.2436(3) -0.5574(3) -0.2343(3) 0.0530(15) Uani 1 1 d . A .
H13 H -0.2194 -0.5190 -0.2434 0.064 Uiso 1 1 calc R . .
C14 C -0.1480(2) -0.7851(2) -0.3944(2) 0.0367(10) Uani 1 1 d . . .
C15 C -0.1398(4) -0.8126(4) -0.4594(4) 0.087(3) Uani 1 1 d . A .
H15 H -0.1093 -0.7941 -0.4904 0.104 Uiso 1 1 calc R . .
C16 C -0.1759(4) -0.8681(5) -0.4813(5) 0.120(4) Uani 1 1 d . . .
H16 H -0.1697 -0.8874 -0.5273 0.144 Uiso 1 1 calc R A .
C17 C -0.2301(3) -0.8652(3) -0.3754(3) 0.0564(15) Uani 1 1 d . . .
H17 H -0.2623 -0.8822 -0.3453 0.068 Uiso 1 1 calc R A .
C18 C -0.2203(4) -0.8955(4) -0.4375(4) 0.086(2) Uani 1 1 d . A .
H18 H -0.2433 -0.9347 -0.4510 0.103 Uiso 1 1 calc R . .
C19 C -0.1955(3) -0.8105(3) -0.3537(3) 0.0526(14) Uani 1 1 d . A .
H19 H -0.2046 -0.7897 -0.3094 0.063 Uiso 1 1 calc R . .
C20 C -0.0773(2) -0.7210(3) -0.2707(2) 0.0384(11) Uani 1 1 d . . .
C21 C -0.0401(3) -0.7734(3) -0.2499(3) 0.0568(15) Uani 1 1 d . A .
H21 H -0.0313 -0.8055 -0.2848 0.068 Uiso 1 1 calc R . .
C22 C -0.0145(3) -0.7801(4) -0.1761(4) 0.078(2) Uani 1 1 d . . .
H22 H 0.0124 -0.8168 -0.1612 0.093 Uiso 1 1 calc R A .
C23 C -0.0276(3) -0.7353(4) -0.1256(3) 0.077(2) Uani 1 1 d . A .
H23 H -0.0098 -0.7402 -0.0757 0.092 Uiso 1 1 calc R . .
C24 C -0.0669(3) -0.6825(4) -0.1474(3) 0.0631(17) Uani 1 1 d . . .
H24 H -0.0775 -0.6510 -0.1125 0.076 Uiso 1 1 calc R A .
C25 C -0.0908(3) -0.6757(3) -0.2205(3) 0.0487(13) Uani 1 1 d . A .
H25 H -0.1171 -0.6388 -0.2360 0.058 Uiso 1 1 calc R . .
C26 C -0.1783(7) -0.5390(6) -0.5936(6) 0.051(2) Uani 0.511(7) 1 d P A 1
H26A H -0.1512 -0.5085 -0.6205 0.061 Uiso 0.511(7) 1 calc PR A 1
H26B H -0.2049 -0.5143 -0.5600 0.061 Uiso 0.511(7) 1 calc PR A 1
C27 C -0.2235(8) -0.5794(7) -0.6452(7) 0.065(3) Uani 0.511(7) 1 d P A 1
H27A H -0.2352 -0.5565 -0.6923 0.078 Uiso 0.511(7) 1 calc PR A 1
H27B H -0.2660 -0.5905 -0.6237 0.078 Uiso 0.511(7) 1 calc PR A 1
C28 C -0.1812(7) -0.6407(8) -0.6566(8) 0.062(3) Uani 0.511(7) 1 d P A 1
H28A H -0.2109 -0.6787 -0.6679 0.074 Uiso 0.511(7) 1 calc PR A 1
H28B H -0.1518 -0.6345 -0.6967 0.074 Uiso 0.511(7) 1 calc PR A 1
C29 C -0.1400(9) -0.6483(15) -0.5846(18) 0.057(4) Uani 0.511(7) 1 d P A 1
H29A H -0.1627 -0.6784 -0.5529 0.069 Uiso 0.511(7) 1 calc PR A 1
H29B H -0.0945 -0.6658 -0.5916 0.069 Uiso 0.511(7) 1 calc PR A 1
C26A C -0.1403(7) -0.5457(7) -0.6161(6) 0.051(2) Uani 0.489(7) 1 d P A 2
H26C H -0.0948 -0.5366 -0.6320 0.061 Uiso 0.489(7) 1 calc PR A 2
H26D H -0.1613 -0.5042 -0.6037 0.061 Uiso 0.489(7) 1 calc PR A 2
C27A C -0.1843(8) -0.5791(7) -0.6770(7) 0.065(3) Uani 0.489(7) 1 d P A 2
H27C H -0.2182 -0.5486 -0.7010 0.078 Uiso 0.489(7) 1 calc PR A 2
H27D H -0.1560 -0.5959 -0.7144 0.078 Uiso 0.489(7) 1 calc PR A 2
C28A C -0.2173(8) -0.6309(9) -0.6436(8) 0.062(3) Uani 0.489(7) 1 d P A 2
H28C H -0.2272 -0.6669 -0.6787 0.074 Uiso 0.489(7) 1 calc PR A 2
H28D H -0.2605 -0.6161 -0.6260 0.074 Uiso 0.489(7) 1 calc PR A 2
C29A C -0.1667(10) -0.6516(16) -0.5795(19) 0.057(4) Uani 0.489(7) 1 d P A 2
H29C H -0.1324 -0.6818 -0.5959 0.069 Uiso 0.489(7) 1 calc PR A 2
H29D H -0.1901 -0.6726 -0.5405 0.069 Uiso 0.489(7) 1 calc PR A 2
C30 C 0.0476(3) -0.5751(3) -0.2947(3) 0.0598(17) Uani 1 1 d . A .
H30A H 0.0836 -0.5742 -0.3286 0.072 Uiso 1 1 calc R . .
H30B H 0.0389 -0.6206 -0.2817 0.072 Uiso 1 1 calc R . .
C31 C 0.0685(4) -0.5355(5) -0.2262(4) 0.098(3) Uani 1 1 d . . .
H31A H 0.0619 -0.5608 -0.1815 0.117 Uiso 1 1 calc R A .
H31B H 0.1170 -0.5230 -0.2244 0.117 Uiso 1 1 calc R . .
C32 C 0.0249(5) -0.4773(6) -0.2303(5) 0.133(4) Uani 1 1 d . A .
H32A H 0.0137 -0.4642 -0.1809 0.159 Uiso 1 1 calc R . .
H32B H 0.0474 -0.4407 -0.2529 0.159 Uiso 1 1 calc R . .
C33 C -0.0361(3) -0.4975(3) -0.2763(3) 0.0656(17) Uani 1 1 d . A .
H33A H -0.0693 -0.5173 -0.2459 0.079 Uiso 1 1 calc R . .
H33B H -0.0579 -0.4600 -0.3028 0.079 Uiso 1 1 calc R . .
Tm2 Tm -0.442867(10) -0.075819(10) -0.406682(10) 0.03107(6) Uani 1 1 d . . .
I2 I -0.425381(17) 0.060563(18) -0.479652(19) 0.04766(10) Uani 1 1 d . . .
S3 S -0.31612(6) -0.03092(7) -0.34288(7) 0.0420(3) Uani 1 1 d . B .
S4 S -0.52302(5) -0.18742(6) -0.40065(5) 0.0305(2) Uani 1 1 d . B .
P3 P -0.31479(5) -0.12130(7) -0.30031(6) 0.0350(3) Uani 1 1 d . . .
P4 P -0.44752(5) -0.21019(6) -0.32194(5) 0.0272(2) Uani 1 1 d . . .
O3 O -0.49726(17) -0.01844(19) -0.32149(17) 0.0459(8) Uani 1 1 d . . .
O4 O -0.38828(16) -0.1139(2) -0.50391(17) 0.0457(9) Uani 1 1 d . . .
C34 C -0.3939(2) -0.1488(2) -0.3204(2) 0.0345(10) Uani 1 1 d . B .
C35 C -0.2860(2) -0.1178(3) -0.2022(3) 0.0425(11) Uani 1 1 d . B .
C36 C -0.3090(3) -0.0703(4) -0.1603(3) 0.072(2) Uani 1 1 d . . .
H36 H -0.3383 -0.0380 -0.1827 0.087 Uiso 1 1 calc R B .
C37 C -0.2903(4) -0.0682(4) -0.0852(3) 0.079(2) Uani 1 1 d . B .
H37 H -0.3077 -0.0351 -0.0563 0.095 Uiso 1 1 calc R . .
C38 C -0.2472(4) -0.1135(3) -0.0529(3) 0.0704(19) Uani 1 1 d . . .
H38 H -0.2358 -0.1136 -0.0012 0.084 Uiso 1 1 calc R B .
C39 C -0.2201(6) -0.1594(4) -0.0965(4) 0.138(5) Uani 1 1 d . B .
H39 H -0.1857 -0.1880 -0.0756 0.165 Uiso 1 1 calc R . .
C40 C -0.2427(5) -0.1639(4) -0.1704(4) 0.116(4) Uani 1 1 d . . .
H40 H -0.2284 -0.1988 -0.1989 0.140 Uiso 1 1 calc R B .
C42 C -0.1800(5) -0.1627(6) -0.3003(7) 0.0614(19) Uani 0.516(5) 1 d P B 1
H42 H -0.1696 -0.1347 -0.2595 0.074 Uiso 0.516(5) 1 calc PR B 1
C41 C -0.2517(11) -0.1701(16) -0.342(2) 0.0614(19) Uani 0.516(5) 1 d P B 1
C43 C -0.1327(6) -0.2023(9) -0.3300(8) 0.088(4) Uani 0.516(5) 1 d P B 1
H43 H -0.0863 -0.1991 -0.3108 0.106 Uiso 0.516(5) 1 calc PR B 1
C44 C -0.1498(9) -0.2454(12) -0.3853(9) 0.093(5) Uani 0.516(5) 1 d P B 1
H44 H -0.1168 -0.2728 -0.4035 0.111 Uiso 0.516(5) 1 calc PR B 1
C45 C -0.2140(9) -0.2475(8) -0.4120(10) 0.059(4) Uani 0.516(5) 1 d P B 1
H45 H -0.2260 -0.2752 -0.4526 0.071 Uiso 0.516(5) 1 calc PR B 1
C46 C -0.2657(6) -0.2116(7) -0.3847(7) 0.055(2) Uani 0.516(5) 1 d P B 1
H46 H -0.3120 -0.2208 -0.4006 0.066 Uiso 0.516(5) 1 calc PR B 1
C41A C -0.2478(12) -0.1684(16) -0.337(2) 0.0614(19) Uani 0.484(5) 1 d P B 2
C42A C -0.2009(5) -0.1359(7) -0.3885(7) 0.0614(19) Uani 0.484(5) 1 d P B 2
H42A H -0.2039 -0.0904 -0.3954 0.074 Uiso 0.484(5) 1 calc PR B 2
C43A C -0.1552(6) -0.1699(10) -0.4243(8) 0.088(4) Uani 0.484(5) 1 d P B 2
H43A H -0.1220 -0.1483 -0.4494 0.106 Uiso 0.484(5) 1 calc PR B 2
C44A C -0.1588(9) -0.2389(13) -0.4230(10) 0.093(5) Uani 0.484(5) 1 d P B 2
H44A H -0.1280 -0.2623 -0.4496 0.111 Uiso 0.484(5) 1 calc PR B 2
C45A C -0.2042(10) -0.2741(9) -0.3855(10) 0.059(4) Uani 0.484(5) 1 d P B 2
H45A H -0.2045 -0.3200 -0.3841 0.071 Uiso 0.484(5) 1 calc PR B 2
C46A C -0.2510(6) -0.2349(8) -0.3488(7) 0.055(2) Uani 0.484(5) 1 d P B 2
H46A H -0.2879 -0.2570 -0.3304 0.066 Uiso 0.484(5) 1 calc PR B 2
C47 C -0.4860(2) -0.2239(2) -0.2370(2) 0.0332(10) Uani 1 1 d . B .
C48 C -0.5332(2) -0.2741(3) -0.2318(3) 0.0430(11) Uani 1 1 d . . .
H48 H -0.5431 -0.3030 -0.2718 0.052 Uiso 1 1 calc R B .
C49 C -0.5651(3) -0.2814(3) -0.1686(3) 0.0637(18) Uani 1 1 d . B .
H49 H -0.5971 -0.3153 -0.1651 0.076 Uiso 1 1 calc R . .
C50 C -0.5507(3) -0.2397(4) -0.1111(3) 0.070(2) Uani 1 1 d . . .
H50 H -0.5724 -0.2453 -0.0675 0.084 Uiso 1 1 calc R B .
C51 C -0.5057(3) -0.1903(4) -0.1156(3) 0.0679(19) Uani 1 1 d . B .
H51 H -0.4976 -0.1606 -0.0760 0.082 Uiso 1 1 calc R . .
C52 C -0.4717(3) -0.1829(3) -0.1772(3) 0.0451(12) Uani 1 1 d . . .
H52 H -0.4385 -0.1499 -0.1788 0.054 Uiso 1 1 calc R B .
C53 C -0.4119(2) -0.2890(3) -0.3392(3) 0.0415(11) Uani 1 1 d . B .
C54 C -0.3685(4) -0.3187(4) -0.2841(4) 0.093(3) Uani 1 1 d . . .
H54 H -0.3641 -0.3020 -0.2355 0.112 Uiso 1 1 calc R B .
C55 C -0.3323(5) -0.3726(4) -0.3011(6) 0.153(6) Uani 1 1 d . B .
H55 H -0.3004 -0.3904 -0.2642 0.184 Uiso 1 1 calc R . .
C56 C -0.3397(3) -0.4005(4) -0.3662(6) 0.117(4) Uani 1 1 d . . .
H56 H -0.3155 -0.4390 -0.3748 0.141 Uiso 1 1 calc R B .
C57 C -0.3831(3) -0.3732(4) -0.4220(4) 0.082(2) Uani 1 1 d . B .
H57 H -0.3880 -0.3924 -0.4694 0.098 Uiso 1 1 calc R . .
C58 C -0.4199(2) -0.3171(3) -0.4086(3) 0.0493(13) Uani 1 1 d . . .
H58 H -0.4501 -0.2984 -0.4466 0.059 Uiso 1 1 calc R B .
C59 C -0.5640(6) -0.0449(6) -0.3010(7) 0.050(2) Uani 0.530(7) 1 d P B 1
H59A H -0.6022 -0.0323 -0.3375 0.060 Uiso 0.530(7) 1 calc PR B 1
H59B H -0.5626 -0.0926 -0.2966 0.060 Uiso 0.530(7) 1 calc PR B 1
C60 C -0.5702(8) -0.0139(7) -0.2288(7) 0.080(3) Uani 0.530(7) 1 d P B 1
H60A H -0.5718 -0.0474 -0.1903 0.096 Uiso 0.530(7) 1 calc PR B 1
H60B H -0.6125 0.0120 -0.2309 0.096 Uiso 0.530(7) 1 calc PR B 1
C61 C -0.5100(9) 0.0283(10) -0.2118(9) 0.081(4) Uani 0.530(7) 1 d P B 1
H61A H -0.4765 0.0068 -0.1758 0.097 Uiso 0.530(7) 1 calc PR B 1
H61B H -0.5239 0.0696 -0.1903 0.097 Uiso 0.530(7) 1 calc PR B 1
C59A C -0.5360(7) -0.0412(7) -0.2682(8) 0.050(2) Uani 0.470(7) 1 d P B 2
H59C H -0.5383 -0.0890 -0.2701 0.060 Uiso 0.470(7) 1 calc PR B 2
H59D H -0.5829 -0.0240 -0.2769 0.060 Uiso 0.470(7) 1 calc PR B 2
C60A C -0.5029(10) -0.0191(9) -0.1924(9) 0.080(3) Uani 0.470(7) 1 d P B 2
H60C H -0.4653 -0.0482 -0.1737 0.096 Uiso 0.470(7) 1 calc PR B 2
H60D H -0.5367 -0.0169 -0.1561 0.096 Uiso 0.470(7) 1 calc PR B 2
C61A C -0.4749(10) 0.0520(10) -0.2104(10) 0.081(4) Uani 0.470(7) 1 d P B 2
H61C H -0.5058 0.0870 -0.1977 0.097 Uiso 0.470(7) 1 calc PR B 2
H61D H -0.4282 0.0599 -0.1871 0.097 Uiso 0.470(7) 1 calc PR B 2
C62 C -0.4772(4) 0.0416(4) -0.2852(4) 0.078(2) Uani 1 1 d . B .
H62A H -0.4975 0.0797 -0.3119 0.094 Uiso 0.530(7) 1 calc PR B 1
H62B H -0.4272 0.0465 -0.2770 0.094 Uiso 0.530(7) 1 calc PR B 1
H62C H -0.4311 0.0515 -0.2988 0.094 Uiso 0.470(7) 1 calc PR B 2
H62D H -0.5077 0.0753 -0.3087 0.094 Uiso 0.470(7) 1 calc PR B 2
C63 C -0.3279(4) -0.0900(4) -0.5338(4) 0.084(2) Uani 1 1 d . B .
H63A H -0.3342 -0.0436 -0.5462 0.100 Uiso 0.35(2) 1 calc PR C 1
H63B H -0.2885 -0.0937 -0.4960 0.100 Uiso 0.35(2) 1 calc PR C 1
H63C H -0.2946 -0.0731 -0.4943 0.100 Uiso 0.65(2) 1 calc PR C 2
H63D H -0.3396 -0.0550 -0.5699 0.100 Uiso 0.65(2) 1 calc PR C 2
C64 C -0.3132(15) -0.125(2) -0.5985(14) 0.086(6) Uani 0.35(2) 1 d P B 1
H64A H -0.2669 -0.1436 -0.5935 0.103 Uiso 0.35(2) 1 calc PR C 1
H64B H -0.3199 -0.0978 -0.6435 0.103 Uiso 0.35(2) 1 calc PR C 1
C65 C -0.3679(17) -0.1750(19) -0.595(2) 0.098(7) Uani 0.35(2) 1 d P B 1
H65A H -0.3945 -0.1761 -0.6443 0.118 Uiso 0.35(2) 1 calc PR C 1
H65B H -0.3450 -0.2174 -0.5884 0.118 Uiso 0.35(2) 1 calc PR C 1
C64A C -0.2990(7) -0.1487(11) -0.5711(8) 0.086(6) Uani 0.65(2) 1 d P B 2
H64C H -0.2541 -0.1608 -0.5459 0.103 Uiso 0.65(2) 1 calc PR C 2
H64D H -0.2936 -0.1390 -0.6231 0.103 Uiso 0.65(2) 1 calc PR C 2
C65A C -0.3519(8) -0.2058(10) -0.5657(12) 0.098(7) Uani 0.65(2) 1 d P B 2
H65C H -0.3613 -0.2288 -0.6131 0.118 Uiso 0.65(2) 1 calc PR C 2
H65D H -0.3358 -0.2372 -0.5269 0.118 Uiso 0.65(2) 1 calc PR C 2
C66 C -0.4108(4) -0.1705(4) -0.5469(4) 0.084(2) Uani 1 1 d . B .
H65A H -0.4095 -0.2096 -0.5157 0.101 Uiso 0.35(2) 1 calc PR C 1
H65B H -0.4577 -0.1644 -0.5707 0.101 Uiso 0.35(2) 1 calc PR C 1
H65C H -0.4389 -0.1985 -0.5181 0.101 Uiso 0.65(2) 1 calc PR C 2
H65D H -0.4389 -0.1569 -0.5922 0.101 Uiso 0.65(2) 1 calc PR C 2

loop_
_atom_site_aniso_label
_atom_site_aniso_U_11
_atom_site_aniso_U_22
_atom_site_aniso_U_33
_atom_site_aniso_U_23
_atom_site_aniso_U_13
_atom_site_aniso_U_12
Tm1 0.03454(10) 0.02369(11) 0.02666(10) 0.00206(7) 0.00556(7) -0.00207(7)
I1 0.03831(15) 0.02436(16) 0.04409(17) 0.00199(12) 0.01350(13) -0.00221(11)
S1 0.0394(6) 0.0259(6) 0.0435(6) -0.0008(5) 0.0118(5) -0.0022(4)
S2 0.0421(6) 0.0276(6) 0.0475(6) 0.0078(5) 0.0135(5) 0.0006(5)
P1 0.0371(6) 0.0292(6) 0.0284(5) -0.0011(5) 0.0066(4) -0.0048(5)
P2 0.0398(6) 0.0248(6) 0.0305(5) 0.0041(4) 0.0057(5) -0.0047(5)
O1 0.0434(17) 0.038(2) 0.0320(16) 0.0007(14) 0.0013(14) -0.0066(14)
O2 0.0523(19) 0.056(3) 0.0312(16) 0.0018(16) -0.0046(15) -0.0047(18)
C1 0.045(2) 0.029(3) 0.032(2) 0.0029(18) 0.0065(19) -0.0045(19)
C2 0.040(2) 0.033(3) 0.033(2) 0.0045(19) 0.0043(18) -0.0063(19)
C3 0.047(3) 0.041(3) 0.046(3) 0.002(2) -0.001(2) -0.004(2)
C4 0.043(3) 0.059(4) 0.049(3) 0.018(3) -0.005(2) 0.001(2)
C5 0.065(3) 0.071(5) 0.035(3) -0.005(3) -0.005(2) -0.020(3)
C6 0.058(3) 0.059(4) 0.051(3) -0.017(3) -0.007(3) -0.008(3)
C7 0.048(3) 0.047(3) 0.045(3) -0.007(2) 0.005(2) -0.005(2)
C8 0.038(2) 0.053(3) 0.033(2) -0.001(2) 0.0101(19) -0.010(2)
C9 0.061(3) 0.062(4) 0.037(2) -0.006(2) 0.011(2) -0.026(3)
C10 0.077(4) 0.090(6) 0.046(3) 0.004(3) 0.017(3) -0.043(4)
C11 0.083(4) 0.104(6) 0.036(3) -0.002(3) 0.021(3) -0.038(4)
C12 0.079(4) 0.092(6) 0.036(3) -0.027(3) 0.019(3) -0.025(4)
C13 0.060(3) 0.063(4) 0.038(3) -0.015(3) 0.013(2) -0.021(3)
C14 0.045(2) 0.029(3) 0.036(2) -0.0018(19) 0.0034(19) -0.0044(19)
C15 0.103(5) 0.065(5) 0.103(5) -0.042(4) 0.062(4) -0.044(4)
C16 0.127(7) 0.104(8) 0.141(8) -0.081(6) 0.068(6) -0.069(6)
C17 0.068(3) 0.045(4) 0.057(3) 0.004(3) 0.010(3) -0.024(3)
C18 0.096(5) 0.061(5) 0.106(6) -0.027(4) 0.038(5) -0.044(4)
C19 0.071(3) 0.044(3) 0.043(3) 0.002(2) 0.009(3) -0.025(3)
C20 0.036(2) 0.044(3) 0.034(2) 0.008(2) -0.0024(19) -0.010(2)
C21 0.065(3) 0.052(4) 0.050(3) 0.007(3) -0.011(3) 0.001(3)
C22 0.078(4) 0.086(6) 0.065(4) 0.020(4) -0.015(4) 0.017(4)
C23 0.068(4) 0.123(7) 0.036(3) 0.007(4) -0.010(3) -0.016(4)
C24 0.063(3) 0.090(6) 0.036(3) -0.002(3) 0.001(3) -0.008(3)
C25 0.048(3) 0.060(4) 0.038(2) 0.004(3) 0.003(2) -0.001(3)
C26 0.071(7) 0.045(5) 0.032(5) 0.000(4) -0.015(4) 0.004(5)
C27 0.074(7) 0.076(7) 0.042(5) -0.001(5) -0.009(4) -0.012(6)
C28 0.063(8) 0.072(7) 0.047(5) -0.016(5) -0.006(6) -0.019(8)
C29 0.070(13) 0.048(5) 0.053(5) -0.015(4) 0.001(11) -0.014(11)
C26A 0.071(7) 0.045(5) 0.032(5) 0.000(4) -0.015(4) 0.004(5)
C27A 0.074(7) 0.076(7) 0.042(5) -0.001(5) -0.009(4) -0.012(6)
C28A 0.063(8) 0.072(7) 0.047(5) -0.016(5) -0.006(6) -0.019(8)
C29A 0.070(13) 0.048(5) 0.053(5) -0.015(4) 0.001(11) -0.014(11)
C30 0.057(3) 0.061(4) 0.056(3) 0.005(3) -0.017(3) -0.006(3)
C31 0.102(6) 0.107(8) 0.074(5) -0.011(5) -0.042(4) -0.008(5)
C32 0.096(6) 0.200(13) 0.095(6) -0.071(7) -0.027(5) 0.029(7)
C33 0.084(4) 0.073(5) 0.039(3) -0.016(3) 0.002(3) -0.004(4)
Tm2 0.03368(11) 0.03305(12) 0.02604(10) 0.00483(8) 0.00093(8) -0.00030(8)
I2 0.04919(18) 0.0434(2) 0.04689(19) 0.01640(15) -0.01197(15) -0.00485(14)
S3 0.0454(6) 0.0386(7) 0.0408(6) 0.0096(5) -0.0022(5) -0.0100(5)
S4 0.0311(5) 0.0319(6) 0.0279(5) 0.0017(4) -0.0005(4) 0.0003(4)
P3 0.0301(5) 0.0375(7) 0.0362(6) 0.0046(5) -0.0027(5) -0.0039(5)
P4 0.0304(5) 0.0258(6) 0.0250(5) -0.0005(4) 0.0015(4) 0.0022(4)
O3 0.056(2) 0.045(2) 0.0375(17) -0.0012(16) 0.0091(15) 0.0015(17)
O4 0.0496(19) 0.057(3) 0.0326(16) 0.0044(16) 0.0120(14) -0.0020(17)
C34 0.035(2) 0.037(3) 0.031(2) 0.0030(19) 0.0025(18) -0.0025(19)
C35 0.041(2) 0.040(3) 0.044(3) 0.006(2) -0.008(2) -0.008(2)
C36 0.068(4) 0.110(6) 0.040(3) 0.003(3) 0.013(3) 0.045(4)
C37 0.094(5) 0.104(7) 0.039(3) -0.005(3) 0.007(3) 0.033(4)
C38 0.101(5) 0.059(4) 0.044(3) 0.008(3) -0.027(3) -0.015(4)
C39 0.232(11) 0.081(6) 0.077(5) -0.032(5) -0.095(7) 0.061(7)
C40 0.218(10) 0.053(5) 0.061(4) -0.016(4) -0.069(6) 0.039(6)
C42 0.041(4) 0.070(6) 0.072(3) -0.009(4) 0.000(3) 0.005(3)
C41 0.041(4) 0.070(6) 0.072(3) -0.009(4) 0.000(3) 0.005(3)
C43 0.038(4) 0.142(12) 0.083(7) -0.034(7) 0.001(4) 0.026(5)
C44 0.045(5) 0.151(11) 0.080(10) -0.083(12) -0.004(8) 0.023(6)
C45 0.055(6) 0.050(10) 0.074(10) -0.029(7) 0.008(7) -0.004(7)
C46 0.041(5) 0.065(8) 0.058(7) -0.017(5) -0.001(5) -0.003(4)
C41A 0.041(4) 0.070(6) 0.072(3) -0.009(4) 0.000(3) 0.005(3)
C42A 0.041(4) 0.070(6) 0.072(3) -0.009(4) 0.000(3) 0.005(3)
C43A 0.038(4) 0.142(12) 0.083(7) -0.034(7) 0.001(4) 0.026(5)
C44A 0.045(5) 0.151(11) 0.080(10) -0.083(12) -0.004(8) 0.023(6)
C45A 0.055(6) 0.050(10) 0.074(10) -0.029(7) 0.008(7) -0.004(7)
C46A 0.041(5) 0.065(8) 0.058(7) -0.017(5) -0.001(5) -0.003(4)
C47 0.040(2) 0.033(3) 0.0259(19) 0.0092(18) 0.0033(17) 0.0046(19)
C48 0.047(3) 0.040(3) 0.043(3) 0.007(2) 0.007(2) -0.004(2)
C49 0.050(3) 0.071(5) 0.071(4) 0.041(4) 0.012(3) 0.000(3)
C50 0.062(4) 0.117(7) 0.032(3) 0.016(3) 0.013(3) 0.014(4)
C51 0.076(4) 0.097(6) 0.032(3) -0.006(3) 0.010(3) 0.006(4)
C52 0.051(3) 0.048(3) 0.036(2) -0.006(2) 0.002(2) 0.000(2)
C53 0.032(2) 0.038(3) 0.053(3) -0.010(2) 0.001(2) 0.0074(19)
C54 0.104(5) 0.060(5) 0.101(5) -0.032(4) -0.060(4) 0.051(4)
C55 0.154(8) 0.084(7) 0.193(10) -0.080(7) -0.120(8) 0.081(6)
C56 0.057(4) 0.083(6) 0.199(10) -0.075(7) -0.047(5) 0.048(4)
C57 0.063(4) 0.068(5) 0.120(6) -0.062(5) 0.035(4) -0.009(3)
C58 0.043(3) 0.045(3) 0.061(3) -0.021(3) 0.011(2) -0.001(2)
C59 0.044(6) 0.048(5) 0.059(7) -0.007(5) 0.010(4) 0.006(5)
C60 0.106(7) 0.063(7) 0.078(7) -0.024(6) 0.047(6) -0.022(7)
C61 0.091(11) 0.087(12) 0.068(5) -0.041(7) 0.018(8) -0.004(8)
C59A 0.044(6) 0.048(5) 0.059(7) -0.007(5) 0.010(4) 0.006(5)
C60A 0.106(7) 0.063(7) 0.078(7) -0.024(6) 0.047(6) -0.022(7)
C61A 0.091(11) 0.087(12) 0.068(5) -0.041(7) 0.018(8) -0.004(8)
C62 0.077(4) 0.085(6) 0.074(4) -0.039(4) 0.014(4) 0.003(4)
C63 0.092(5) 0.099(6) 0.069(4) -0.010(4) 0.052(4) -0.025(4)
C64 0.048(7) 0.173(19) 0.037(7) -0.040(9) 0.012(6) -0.021(8)
C65 0.067(9) 0.103(16) 0.128(16) -0.078(12) 0.023(9) 0.011(8)
C64A 0.048(7) 0.173(19) 0.037(7) -0.040(9) 0.012(6) -0.021(8)
C65A 0.067(9) 0.103(16) 0.128(16) -0.078(12) 0.023(9) 0.011(8)
C66 0.093(5) 0.083(6) 0.084(5) -0.024(4) 0.046(4) -0.021(4)

loop_
_atom_type_symbol
_atom_type_description
_atom_type_scat_dispersion_real
_atom_type_scat_dispersion_imag
_atom_type_scat_source
C C 0.0033 0.0016 'International Tables Vol C Tables 4.2.6.8 and 6.1.1.4'
H H 0.0000 0.0000 'International Tables Vol C Tables 4.2.6.8 and 6.1.1.4'
I I -0.4742 1.8119 'International Tables Vol C Tables 4.2.6.8 and 6.1.1.4'
O O 0.0106 0.0060 'International Tables Vol C Tables 4.2.6.8 and 6.1.1.4'
P P 0.1023 0.0942 'International Tables Vol C Tables 4.2.6.8 and 6.1.1.4'
S S 0.1246 0.1234 'International Tables Vol C Tables 4.2.6.8 and 6.1.1.4'
Tm Tm -0.3139 5.2483 'International Tables Vol C Tables 4.2.6.8 and 6.1.1.4'

loop_
_geom_angle_atom_site_label_1
_geom_angle_atom_site_label_2
_geom_angle_atom_site_label_3
_geom_angle
_geom_angle_site_symmetry_1
_geom_angle_site_symmetry_3
O1 Tm1 O2 171.95(12) . .
O1 Tm1 C1 91.29(13) . .
O2 Tm1 C1 96.63(14) . .
O1 Tm1 S2 96.34(9) . .
O2 Tm1 S2 87.87(10) . .
C1 Tm1 S2 69.23(12) . .
O1 Tm1 S1 89.10(9) . .
O2 Tm1 S1 92.39(10) . .
C1 Tm1 S1 68.83(12) . .
S2 Tm1 S1 137.79(3) . .
O1 Tm1 I1 89.82(8) . .
O2 Tm1 I1 82.93(10) . .
C1 Tm1 I1 143.77(12) . .
S2 Tm1 I1 146.47(3) . .
S1 Tm1 I1 74.99(3) . .
O1 Tm1 P2 98.91(9) . .
O2 Tm1 P2 88.70(10) . .
C1 Tm1 P2 30.49(12) . .
S2 Tm1 P2 39.30(3) . .
S1 Tm1 P2 98.49(3) . .
I1 Tm1 P2 169.10(2) . .
O1 Tm1 P1 86.42(8) . .
O2 Tm1 P1 99.68(9) . .
C1 Tm1 P1 30.39(12) . .
S2 Tm1 P1 99.58(3) . .
S1 Tm1 P1 38.85(3) . .
I1 Tm1 P1 113.71(2) . .
P2 Tm1 P1 60.77(3) . .
O1 Tm1 I1 83.05(8) . 3_544
O2 Tm1 I1 91.70(9) . 3_544
C1 Tm1 I1 140.59(12) . 3_544
S2 Tm1 I1 72.69(2) . 3_544
S1 Tm1 I1 149.37(3) . 3_544
I1 Tm1 I1 75.430(10) . 3_544
P2 Tm1 I1 111.94(2) . 3_544
P1 Tm1 I1 166.08(2) . 3_544
Tm1 I1 Tm1 104.570(10) . 3_544
P1 S1 Tm1 80.15(5) . .
P2 S2 Tm1 80.61(5) . .
C1 P1 C8 116.3(2) . .
C1 P1 C2 112.8(2) . .
C8 P1 C2 103.2(2) . .
C1 P1 S1 105.30(17) . .
C8 P1 S1 111.2(2) . .
C2 P1 S1 107.84(16) . .
C1 P1 Tm1 45.06(16) . .
C8 P1 Tm1 139.04(15) . .
C2 P1 Tm1 117.55(14) . .
S1 P1 Tm1 61.00(4) . .
C1 P2 C14 116.4(2) . .
C1 P2 C20 115.0(2) . .
C14 P2 C20 102.7(2) . .
C1 P2 S2 104.58(17) . .
C14 P2 S2 110.58(17) . .
C20 P2 S2 107.34(15) . .
C1 P2 Tm1 45.53(16) . .
C14 P2 Tm1 139.41(15) . .
C20 P2 Tm1 117.82(17) . .
S2 P2 Tm1 60.09(4) . .
C29 O1 C26A 102.1(15) . .
C29 O1 C26 112.5(14) . .
C26A O1 C26 35.8(6) . .
C29 O1 C29A 21.0(13) . .
C26A O1 C29A 105.3(14) . .
C26 O1 C29A 102.5(13) . .
C29 O1 Tm1 121.9(14) . .
C26A O1 Tm1 130.2(5) . .
C26 O1 Tm1 124.5(5) . .
C29A O1 Tm1 124.3(13) . .
C33 O2 C30 108.2(4) . .
C33 O2 Tm1 123.5(3) . .
C30 O2 Tm1 127.8(3) . .
P2 C1 P1 150.8(3) . .
P2 C1 Tm1 104.0(2) . .
P1 C1 Tm1 104.6(2) . .
C7 C2 C3 118.3(4) . .
C7 C2 P1 120.5(4) . .
C3 C2 P1 121.1(4) . .
C2 C3 C4 120.3(5) . .
C2 C3 H3 119.8 . .
C4 C3 H3 119.8 . .
C3 C4 C5 118.4(5) . .
C3 C4 H4 120.8 . .
C5 C4 H4 120.8 . .
C6 C5 C4 121.3(5) . .
C6 C5 H5 119.3 . .
C4 C5 H5 119.3 . .
C5 C6 C7 119.2(6) . .
C5 C6 H6 120.4 . .
C7 C6 H6 120.4 . .
C6 C7 C2 122.4(5) . .
C6 C7 H7 118.8 . .
C2 C7 H7 118.8 . .
C9 C8 C13 119.3(5) . .
C9 C8 P1 119.1(4) . .
C13 C8 P1 121.4(4) . .
C8 C9 C10 120.6(5) . .
C8 C9 H9 119.7 . .
C10 C9 H9 119.7 . .
C11 C10 C9 119.8(6) . .
C11 C10 H10 120.1 . .
C9 C10 H10 120.1 . .
C10 C11 C12 120.4(5) . .
C10 C11 H11 119.8 . .
C12 C11 H11 119.8 . .
C11 C12 C13 121.7(5) . .
C11 C12 H12 119.2 . .
C13 C12 H12 119.2 . .
C8 C13 C12 118.3(5) . .
C8 C13 H13 120.8 . .
C12 C13 H13 120.9 . .
C15 C14 C19 118.2(5) . .
C15 C14 P2 120.8(4) . .
C19 C14 P2 120.3(4) . .
C14 C15 C16 120.1(6) . .
C14 C15 H15 119.9 . .
C16 C15 H15 119.9 . .
C18 C16 C15 120.9(7) . .
C18 C16 H16 119.6 . .
C15 C16 H16 119.6 . .
C18 C17 C19 121.9(6) . .
C18 C17 H17 119.1 . .
C19 C17 H17 119.0 . .
C17 C18 C16 117.6(6) . .
C17 C18 H18 121.2 . .
C16 C18 H18 121.2 . .
C17 C19 C14 121.0(5) . .
C17 C19 H19 119.5 . .
C14 C19 H19 119.5 . .
C21 C20 C25 120.3(5) . .
C21 C20 P2 120.1(4) . .
C25 C20 P2 119.5(4) . .
C20 C21 C22 119.1(6) . .
C20 C21 H21 120.4 . .
C22 C21 H21 120.4 . .
C23 C22 C21 121.0(7) . .
C23 C22 H22 119.5 . .
C21 C22 H22 119.5 . .
C22 C23 C24 119.2(5) . .
C22 C23 H23 120.4 . .
C24 C23 H23 120.4 . .
C23 C24 C25 119.2(6) . .
C23 C24 H24 120.4 . .
C25 C24 H24 120.4 . .
C20 C25 C24 121.0(6) . .
C20 C25 H25 119.5 . .
C24 C25 H25 119.5 . .
O1 C26 C27 102.8(10) . .
O1 C26 H26A 111.2 . .
C27 C26 H26A 111.2 . .
O1 C26 H26B 111.2 . .
C27 C26 H26B 111.2 . .
H26A C26 H26B 109.1 . .
C26 C27 C28 104.4(10) . .
C26 C27 H27A 110.9 . .
C28 C27 H27A 110.9 . .
C26 C27 H27B 110.9 . .
C28 C27 H27B 110.9 . .
H27A C27 H27B 108.9 . .
C29 C28 C27 102.8(15) . .
C29 C28 H28A 111.2 . .
C27 C28 H28A 111.2 . .
C29 C28 H28B 111.2 . .
C27 C28 H28B 111.2 . .
H28A C28 H28B 109.1 . .
O1 C29 C28 107(2) . .
O1 C29 H29A 110.3 . .
C28 C29 H29A 110.3 . .
O1 C29 H29B 110.3 . .
C28 C29 H29B 110.3 . .
H29A C29 H29B 108.5 . .
O1 C26A C27A 108.2(10) . .
O1 C26A H26C 110.1 . .
C27A C26A H26C 110.1 . .
O1 C26A H26D 110.1 . .
C27A C26A H26D 110.1 . .
H26C C26A H26D 108.4 . .
C28A C27A C26A 106.4(11) . .
C28A C27A H27C 110.5 . .
C26A C27A H27C 110.4 . .
C28A C27A H27D 110.5 . .
C26A C27A H27D 110.4 . .
H27C C27A H27D 108.6 . .
C27A C28A C29A 104.3(13) . .
C27A C28A H28C 110.9 . .
C29A C28A H28C 110.9 . .
C27A C28A H28D 110.9 . .
C29A C28A H28D 110.9 . .
H28C C28A H28D 108.9 . .
C28A C29A O1 103(2) . .
C28A C29A H29C 111.2 . .
O1 C29A H29C 111.2 . .
C28A C29A H29D 111.1 . .
O1 C29A H29D 111.1 . .
H29C C29A H29D 109.1 . .
O2 C30 C31 104.8(6) . .
O2 C30 H30A 110.8 . .
C31 C30 H30A 110.8 . .
O2 C30 H30B 110.8 . .
C31 C30 H30B 110.8 . .
H30A C30 H30B 108.9 . .
C32 C31 C30 106.8(6) . .
C32 C31 H31A 110.4 . .
C30 C31 H31A 110.4 . .
C32 C31 H31B 110.4 . .
C30 C31 H31B 110.4 . .
H31A C31 H31B 108.6 . .
C33 C32 C31 103.9(8) . .
C33 C32 H32A 111.0 . .
C31 C32 H32A 111.0 . .
C33 C32 H32B 111.0 . .
C31 C32 H32B 111.0 . .
H32A C32 H32B 109.0 . .
O2 C33 C32 106.5(6) . .
O2 C33 H33A 110.4 . .
C32 C33 H33A 110.4 . .
O2 C33 H33B 110.4 . .
C32 C33 H33B 110.4 . .
H33A C33 H33B 108.6 . .
O3 Tm2 O4 168.69(13) . .
O3 Tm2 C34 93.75(14) . .
O4 Tm2 C34 96.13(14) . .
O3 Tm2 S4 95.31(10) . .
O4 Tm2 S4 93.40(10) . .
C34 Tm2 S4 68.69(11) . .
O3 Tm2 S3 90.35(9) . .
O4 Tm2 S3 88.08(9) . .
C34 Tm2 S3 68.94(11) . .
S4 Tm2 S3 137.52(3) . .
O3 Tm2 I2 84.56(9) . .
O4 Tm2 I2 84.21(10) . .
C34 Tm2 I2 144.36(11) . .
S4 Tm2 I2 146.95(2) . .
S3 Tm2 I2 75.46(3) . .
O3 Tm2 P3 97.76(8) . .
O4 Tm2 P3 88.04(8) . .
C34 Tm2 P3 30.65(11) . .
S4 Tm2 P3 98.62(3) . .
S3 Tm2 P3 38.95(4) . .
I2 Tm2 P3 114.19(2) . .
O3 Tm2 I2 89.11(8) . 3_454
O4 Tm2 I2 86.86(8) . 3_454
C34 Tm2 I2 140.00(11) . 3_454
S4 Tm2 I2 71.32(2) . 3_454
S3 Tm2 I2 151.01(3) . 3_454
I2 Tm2 I2 75.634(11) . 3_454
P3 Tm2 I2 168.40(3) . 3_454
O3 Tm2 P4 94.63(9) . .
O4 Tm2 P4 96.67(10) . .
C34 Tm2 P4 29.97(11) . .
S4 Tm2 P4 38.73(3) . .
S3 Tm2 P4 98.90(3) . .
I2 Tm2 P4 174.28(2) . .
P3 Tm2 P4 60.27(3) . .
I2 Tm2 P4 110.03(2) 3_454 .
Tm2 I2 Tm2 104.366(11) . 3_454
P3 S3 Tm2 80.26(5) . .
P4 S4 Tm2 80.88(5) . .
C34 P3 C41 112.4(7) . .
C34 P3 C35 114.9(2) . .
C41 P3 C35 106.1(11) . .
C34 P3 C41A 115.7(8) . .
C41 P3 C41A 3.7(18) . .
C35 P3 C41A 102.8(12) . .
C34 P3 S3 104.78(17) . .
C41 P3 S3 109.3(10) . .
C35 P3 S3 109.36(18) . .
C41A P3 S3 109.3(11) . .
C34 P3 Tm2 45.22(16) . .
C41 P3 Tm2 116.1(11) . .
C35 P3 Tm2 137.65(18) . .
C41A P3 Tm2 119.5(12) . .
S3 P3 Tm2 60.79(4) . .
C34 P4 C53 115.7(2) . .
C34 P4 C47 115.4(2) . .
C53 P4 C47 102.2(2) . .
C34 P4 S4 104.98(16) . .
C53 P4 S4 110.88(16) . .
C47 P4 S4 107.60(14) . .
C34 P4 Tm2 44.61(15) . .
C53 P4 Tm2 131.86(18) . .
C47 P4 Tm2 125.89(16) . .
S4 P4 Tm2 60.39(4) . .
C59A O3 C62 96.6(7) . .
C59A O3 C59 30.8(6) . .
C62 O3 C59 113.7(6) . .
C59A O3 Tm2 129.1(6) . .
C62 O3 Tm2 128.8(4) . .
C59 O3 Tm2 117.4(5) . .
C63 O4 C66 106.8(5) . .
C63 O4 Tm2 129.9(4) . .
C66 O4 Tm2 123.4(3) . .
P4 C34 P3 148.3(3) . .
P4 C34 Tm2 105.42(19) . .
P3 C34 Tm2 104.1(2) . .
C36 C35 C40 119.7(5) . .
C36 C35 P3 119.8(4) . .
C40 C35 P3 120.5(5) . .
C35 C36 C37 121.0(6) . .
C35 C36 H36 119.5 . .
C37 C36 H36 119.5 . .
C38 C37 C36 119.9(7) . .
C38 C37 H37 120.0 . .
C36 C37 H37 120.0 . .
C37 C38 C39 119.1(6) . .
C37 C38 H38 120.5 . .
C39 C38 H38 120.5 . .
C38 C39 C40 120.3(7) . .
C38 C39 H39 119.9 . .
C40 C39 H39 119.9 . .
C35 C40 C39 119.6(7) . .
C35 C40 H40 120.2 . .
C39 C40 H40 120.2 . .
C43 C42 C41 111.4(16) . .
C43 C42 H42 124.4 . .
C41 C42 H42 124.2 . .
C46 C41 C42 123(3) . .
C46 C41 P3 123.9(16) . .
C42 C41 P3 111.3(19) . .
C44 C43 C42 123.2(12) . .
C44 C43 H43 118.4 . .
C42 C43 H43 118.4 . .
C45 C44 C43 117.0(15) . .
C45 C44 H44 121.5 . .
C43 C44 H44 121.5 . .
C44 C45 C46 124.4(15) . .
C44 C45 H45 117.8 . .
C46 C45 H45 117.8 . .
C41 C46 C45 119.7(18) . .
C41 C46 H46 120.9 . .
C45 C46 H46 119.2 . .
C46A C41A C42A 111(3) . .
C46A C41A P3 124.0(16) . .
C42A C41A P3 120(2) . .
C43A C42A C41A 122(2) . .
C43A C42A H42A 117.8 . .
C41A C42A H42A 119.7 . .
C42A C43A C44A 118.1(17) . .
C42A C43A H43A 121.0 . .
C44A C43A H43A 120.9 . .
C45A C44A C43A 124.5(16) . .
C45A C44A H44A 117.7 . .
C43A C44A H44A 117.7 . .
C44A C45A C46A 114.3(16) . .
C44A C45A H45A 122.9 . .
C46A C45A H45A 122.8 . .
C41A C46A C45A 127.1(18) . .
C41A C46A H46A 114.8 . .
C45A C46A H46A 118.1 . .
C52 C47 C48 118.7(4) . .
C52 C47 P4 120.5(4) . .
C48 C47 P4 120.7(4) . .
C49 C48 C47 120.0(5) . .
C49 C48 H48 120.0 . .
C47 C48 H48 120.0 . .
C50 C49 C48 119.9(6) . .
C50 C49 H49 120.1 . .
C48 C49 H49 120.0 . .
C51 C50 C49 120.8(6) . .
C51 C50 H50 119.6 . .
C49 C50 H50 119.6 . .
C50 C51 C52 120.5(6) . .
C50 C51 H51 119.8 . .
C52 C51 H51 119.8 . .
C51 C52 C47 120.0(5) . .
C51 C52 H52 120.0 . .
C47 C52 H52 120.0 . .
C58 C53 C54 118.7(5) . .
C58 C53 P4 121.5(4) . .
C54 C53 P4 119.3(4) . .
C55 C54 C53 119.2(7) . .
C55 C54 H54 120.4 . .
C53 C54 H54 120.4 . .
C56 C55 C54 123.1(7) . .
C56 C55 H55 118.5 . .
C54 C55 H55 118.5 . .
C55 C56 C57 119.4(7) . .
C55 C56 H56 120.3 . .
C57 C56 H56 120.3 . .
C56 C57 C58 120.1(6) . .
C56 C57 H57 120.0 . .
C58 C57 H57 120.0 . .
C53 C58 C57 119.4(6) . .
C53 C58 H58 120.3 . .
C57 C58 H58 120.3 . .
C60 C59 O3 102.6(9) . .
C60 C59 H59A 111.3 . .
O3 C59 H59A 111.2 . .
C60 C59 H59B 111.2 . .
O3 C59 H59B 111.2 . .
H59A C59 H59B 109.2 . .
C59 C60 C61 107.7(11) . .
C59 C60 H60A 110.2 . .
C61 C60 H60A 110.2 . .
C59 C60 H60B 110.1 . .
C61 C60 H60B 110.2 . .
H60A C60 H60B 108.5 . .
C60 C61 C62 108.4(11) . .
C60 C61 H61A 110.0 . .
C62 C61 H61A 110.0 . .
C60 C61 H61B 110.0 . .
C62 C61 H61B 110.0 . .
H61A C61 H61B 108.4 . .
O3 C59A C60A 108.6(11) . .
O3 C59A H59C 110.0 . .
C60A C59A H59C 110.0 . .
O3 C59A H59D 110.0 . .
C60A C59A H59D 109.9 . .
H59C C59A H59D 108.4 . .
C59A C60A C61A 102.1(14) . .
C59A C60A H60C 111.3 . .
C61A C60A H60C 111.4 . .
C59A C60A H60D 111.4 . .
C61A C60A H60D 111.3 . .
H60C C60A H60D 109.2 . .
C62 C61A C60A 94.8(12) . .
C62 C61A H61C 112.8 . .
C60A C61A H61C 112.8 . .
C62 C61A H61D 112.8 . .
C60A C61A H61D 112.8 . .
H61C C61A H61D 110.2 . .
C61A C62 O3 124.6(11) . .
C61A C62 C61 32.5(8) . .
O3 C62 C61 97.1(8) . .
C61A C62 H62A 109.7 . .
O3 C62 H62A 112.3 . .
C61 C62 H62A 112.3 . .
C61A C62 H62B 84.4 . .
O3 C62 H62B 112.3 . .
C61 C62 H62B 112.3 . .
H62A C62 H62B 109.9 . .
C61A C62 H62C 106.2 . .
O3 C62 H62C 106.2 . .
C61 C62 H62C 136.0 . .
H62A C62 H62C 92.7 . .
H62B C62 H62C 24.0 . .
C61A C62 H62D 106.2 . .
O3 C62 H62D 106.2 . .
C61 C62 H62D 102.0 . .
H62A C62 H62D 13.7 . .
H62B C62 H62D 123.3 . .
H62C C62 H62D 106.4 . .
C64 C63 O4 112.6(15) . .
C64 C63 C64A 28.7(16) . .
O4 C63 C64A 104.8(8) . .
C64 C63 H63A 109.1 . .
O4 C63 H63A 109.1 . .
C64A C63 H63A 135.3 . .
C64 C63 H63B 109.1 . .
O4 C63 H63B 109.1 . .
C64A C63 H63B 87.1 . .
H63A C63 H63B 107.8 . .
C64 C63 H63C 127.0 . .
O4 C63 H63C 110.8 . .
C64A C63 H63C 110.8 . .
H63A C63 H63C 83.4 . .
H63B C63 H63C 25.9 . .
C64 C63 H63D 82.5 . .
O4 C63 H63D 110.8 . .
C64A C63 H63D 110.8 . .
H63A C63 H63D 29.0 . .
H63B C63 H63D 129.5 . .
H63C C63 H63D 108.9 . .
C63 C64 C65 96(2) . .
C63 C64 H64A 112.5 . .
C65 C64 H64A 112.5 . .
C63 C64 H64B 112.5 . .
C65 C64 H64B 112.6 . .
H64A C64 H64B 110.1 . .
C66 C65 C64 120(3) . .
C66 C65 H65A 107.3 . .
C64 C65 H65A 107.3 . .
C66 C65 H65B 107.3 . .
C64 C65 H65B 107.4 . .
H65A C65 H65B 106.9 . .
C63 C64A C65A 106.6(10) . .
C63 C64A H64C 110.4 . .
C65A C64A H64C 110.4 . .
C63 C64A H64D 110.4 . .
C65A C64A H64D 110.4 . .
H64C C64A H64D 108.6 . .
C66 C65A C64A 100.9(12) . .
C66 C65A H65C 111.6 . .
C64A C65A H65C 111.6 . .
C66 C65A H65D 111.6 . .
C64A C65A H65D 111.6 . .
H65C C65A H65D 109.4 . .
C65 C66 C65A 36.8(19) . .
C65 C66 O4 104.1(17) . .
C65A C66 O4 109.0(9) . .
C65 C66 H65A 110.9 . .
C65A C66 H65A 75.5 . .
O4 C66 H65A 110.9 . .
C65 C66 H65B 111.0 . .
C65A C66 H65B 134.4 . .
O4 C66 H65B 110.9 . .
H65A C66 H65B 108.9 . .
C65 C66 H65C 140.0 . .
C65A C66 H65C 109.9 . .
O4 C66 H65C 109.9 . .
H65A C66 H65C 36.7 . .
H65B C66 H65C 75.9 . .
C65 C66 H65D 78.2 . .
C65A C66 H65D 109.9 . .
O4 C66 H65D 109.9 . .
H65A C66 H65D 134.0 . .
H65B C66 H65D 34.7 . .
H65C C66 H65D 108.3 . .

loop_
_geom_bond_atom_site_label_1
_geom_bond_atom_site_label_2
_geom_bond_distance
_geom_bond_site_symmetry_2
Tm1 O1 2.307(3) .
Tm1 O2 2.323(3) .
Tm1 C1 2.325(5) .
Tm1 S2 2.7775(12) .
Tm1 S1 2.8220(11) .
Tm1 I1 3.1575(4) .
Tm1 P2 3.1615(12) .
Tm1 P1 3.1790(11) .
Tm1 I1 3.1894(4) 3_544
I1 Tm1 3.1894(4) 3_544
S1 P1 2.0238(17) .
S2 P2 2.0297(16) .
P1 C1 1.661(5) .
P1 C8 1.826(5) .
P1 C2 1.830(4) .
P2 C1 1.653(5) .
P2 C14 1.830(5) .
P2 C20 1.832(4) .
O1 C29 1.38(3) .
O1 C26A 1.446(12) .
O1 C26 1.488(12) .
O1 C29A 1.53(3) .
O2 C33 1.451(7) .
O2 C30 1.455(6) .
C2 C7 1.380(7) .
C2 C3 1.383(7) .
C3 C4 1.395(7) .
C3 H3 0.9500 .
C4 C5 1.397(9) .
C4 H4 0.9500 .
C5 C6 1.353(9) .
C5 H5 0.9500 .
C6 C7 1.358(7) .
C6 H6 0.9500 .
C7 H7 0.9500 .
C8 C9 1.390(7) .
C8 C13 1.397(7) .
C9 C10 1.403(7) .
C9 H9 0.9500 .
C10 C11 1.354(9) .
C10 H10 0.9500 .
C11 C12 1.366(9) .
C11 H11 0.9500 .
C12 C13 1.401(8) .
C12 H12 0.9500 .
C13 H13 0.9500 .
C14 C15 1.344(8) .
C14 C19 1.363(7) .
C15 C16 1.389(9) .
C15 H15 0.9500 .
C16 C18 1.370(10) .
C16 H16 0.9500 .
C17 C18 1.330(9) .
C17 C19 1.360(7) .
C17 H17 0.9500 .
C18 H18 0.9500 .
C19 H19 0.9500 .
C20 C21 1.341(7) .
C20 C25 1.357(7) .
C21 C22 1.401(8) .
C21 H21 0.9500 .
C22 C23 1.351(10) .
C22 H22 0.9500 .
C23 C24 1.376(10) .
C23 H23 0.9500 .
C24 C25 1.379(7) .
C24 H24 0.9500 .
C25 H25 0.9500 .
C26 C27 1.488(16) .
C26 H26A 0.9900 .
C26 H26B 0.9900 .
C27 C28 1.54(2) .
C27 H27A 0.9900 .
C27 H27B 0.9900 .
C28 C29 1.48(4) .
C28 H28A 0.9900 .
C28 H28B 0.9900 .
C29 H29A 0.9900 .
C29 H29B 0.9900 .
C26A C27A 1.508(16) .
C26A H26C 0.9900 .
C26A H26D 0.9900 .
C27A C28A 1.42(2) .
C27A H27C 0.9900 .
C27A H27D 0.9900 .
C28A C29A 1.52(4) .
C28A H28C 0.9900 .
C28A H28D 0.9900 .
C29A H29C 0.9900 .
C29A H29D 0.9900 .
C30 C31 1.520(9) .
C30 H30A 0.9900 .
C30 H30B 0.9900 .
C31 C32 1.478(13) .
C31 H31A 0.9900 .
C31 H31B 0.9900 .
C32 C33 1.459(9) .
C32 H32A 0.9900 .
C32 H32B 0.9900 .
C33 H33A 0.9900 .
C33 H33B 0.9900 .
Tm2 O3 2.310(3) .
Tm2 O4 2.312(3) .
Tm2 C34 2.323(4) .
Tm2 S4 2.8075(12) .
Tm2 S3 2.8103(12) .
Tm2 I2 3.1546(4) .
Tm2 P3 3.1732(11) .
Tm2 I2 3.1772(4) 3_454
Tm2 P4 3.1883(12) .
I2 Tm2 3.1772(4) 3_454
S3 P3 2.0241(18) .
S4 P4 2.0204(14) .
P3 C34 1.668(4) .
P3 C41 1.83(3) .
P3 C35 1.828(5) .
P3 C41A 1.83(3) .
P4 C34 1.652(5) .
P4 C53 1.816(5) .
P4 C47 1.821(4) .
O3 C59A 1.382(14) .
O3 C62 1.444(8) .
O3 C59 1.510(12) .
O4 C63 1.451(7) .
O4 C66 1.453(8) .
C35 C36 1.352(8) .
C35 C40 1.371(8) .
C36 C37 1.388(8) .
C36 H36 0.9500 .
C37 C38 1.361(9) .
C37 H37 0.9500 .
C38 C39 1.382(11) .
C38 H38 0.9500 .
C39 C40 1.385(8) .
C39 H39 0.9500 .
C40 H40 0.9500 .
C42 C43 1.393(16) .
C42 C41 1.55(3) .
C42 H42 0.9500 .
C41 C46 1.17(3) .
C43 C44 1.37(2) .
C43 H43 0.9500 .
C44 C45 1.31(2) .
C44 H44 0.9500 .
C45 C46 1.39(2) .
C45 H45 0.9500 .
C46 H46 0.9500 .
C41A C46A 1.39(4) .
C41A C42A 1.54(3) .
C42A C43A 1.364(18) .
C42A H42A 0.9500 .
C43A C44A 1.43(3) .
C43A H43A 0.9500 .
C44A C45A 1.39(3) .
C44A H44A 0.9500 .
C45A C46A 1.44(2) .
C45A H45A 0.9500 .
C46A H46A 0.9500 .
C47 C52 1.390(6) .
C47 C48 1.404(7) .
C48 C49 1.382(7) .
C48 H48 0.9500 .
C49 C50 1.368(10) .
C49 H49 0.9500 .
C50 C51 1.365(10) .
C50 H50 0.9500 .
C51 C52 1.378(8) .
C51 H51 0.9500 .
C52 H52 0.9500 .
C53 C58 1.390(7) .
C53 C54 1.396(7) .
C54 C55 1.377(9) .
C54 H54 0.9500 .
C55 C56 1.319(12) .
C55 H55 0.9500 .
C56 C57 1.384(11) .
C56 H56 0.9500 .
C57 C58 1.405(8) .
C57 H57 0.9500 .
C58 H58 0.9500 .
C59 C60 1.483(16) .
C59 H59A 0.9900 .
C59 H59B 0.9900 .
C60 C61 1.48(2) .
C60 H60A 0.9900 .
C60 H60B 0.9900 .
C61 C62 1.574(18) .
C61 H61A 0.9900 .
C61 H61B 0.9900 .
C59A C60A 1.54(2) .
C59A H59C 0.9900 .
C59A H59D 0.9900 .
C60A C61A 1.61(3) .
C60A H60C 0.9900 .
C60A H60D 0.9900 .
C61A C62 1.382(19) .
C61A H61C 0.9900 .
C61A H61D 0.9900 .
C62 H62A 0.9900 .
C62 H62B 0.9900 .
C62 H62C 0.9900 .
C62 H62D 0.9900 .
C63 C64 1.44(3) .
C63 C64A 1.532(19) .
C63 H63A 0.9900 .
C63 H63B 0.9900 .
C63 H63C 0.9900 .
C63 H63D 0.9900 .
C64 C65 1.51(5) .
C64 H64A 0.9900 .
C64 H64B 0.9900 .
C65 C66 1.29(4) .
C65 H65A 0.9900 .
C65 H65B 0.9900 .
C64A C65A 1.59(3) .
C64A H64C 0.9900 .
C64A H64D 0.9900 .
C65A C66 1.446(16) .
C65A H65C 0.9900 .
C65A H65D 0.9900 .
C66 H65A 0.9900 .
C66 H65B 0.9900 .
C66 H65C 0.9900 .
C66 H65D 0.9900 .
